data_7703217
loop_
_publ_author_name
'Nakai, Hidetaka'
'Miyata, Seiya'
'Kajiwara, Yuu'
'Ozawa, Yoshiki'
'Abe, Masaaki'

_publ_section_title
;
 A non-linear phenomenon observed in the photochromic crystals of a
 rhodium dithionite complex with n-propyl moieties.
;
_journal_issue 6
_journal_name_full 'Dalton transactions (Cambridge, England : 2003)'
_journal_page_first 1721
_journal_page_last 1725
_journal_paper_doi 10.1039/c9dt04760c
_journal_volume 49
_journal_year 2020
_chemical_absolute_configuration 'CHOOSE rm ad rmad syn or unk'
_chemical_formula_moiety 'C26 H42 O4 Rh2 S2'
_chemical_formula_sum 'C26 H42 O4 Rh2 S2'
_chemical_formula_weight 688.55
_space_group_crystal_system orthorhombic
_space_group_IT_number 19
_space_group_name_Hall 'P 2ac 2ab'
_space_group_name_H-M_alt 'P 21 21 21'
_atom_sites_solution_hydrogens geom
_atom_sites_solution_primary direct
_atom_sites_solution_secondary difmap
_audit_update_record
;
2019-09-14 deposited with the CCDC.	2020-01-03 downloaded from the CCDC.
;
_cell_angle_alpha 90.0000
_cell_angle_beta 90.0000
_cell_angle_gamma 90.0000
_cell_formula_units_Z 4
_cell_length_a 9.1739(3)
_cell_length_b 13.7586(5)
_cell_length_c 21.9560(8)
_cell_measurement_reflns_used 10666
_cell_measurement_temperature 296
_cell_measurement_theta_max 31.54
_cell_measurement_theta_min 3.05
_cell_volume 2771.29(17)
_computing_cell_refinement 'CrysAlisPro 1.171.39.20a (Rigaku OD, 2015)'
_computing_data_collection 'CrysAlisPro 1.171.39.20a (Rigaku OD, 2015)'
_computing_data_reduction 'CrysAlisPro 1.171.39.20a (Rigaku OD, 2015)'
_computing_molecular_graphics 'CrystalStructure 4.2.2'
_computing_publication_material 'CrystalStructure 4.2.2 (Rigaku, 2016)'
_computing_structure_refinement 'SHELXL Version 2014/7 (Sheldrick, 2008)'
_computing_structure_solution 'SHELXT Version 2014/5 (Sheldrick, 2014)'
_diffrn_ambient_temperature 296
_diffrn_detector_area_resol_mean 5.811
_diffrn_measured_fraction_theta_full 0.998
_diffrn_measured_fraction_theta_max 0.927
_diffrn_measurement_device_type 'Rigaku XtaLAB P200'
_diffrn_measurement_method \w
_diffrn_radiation_type 'Mo K\a'
_diffrn_radiation_wavelength 0.71075
_diffrn_reflns_av_R_equivalents 0.0406
_diffrn_reflns_Laue_measured_fraction_full 0.998
_diffrn_reflns_Laue_measured_fraction_max 0.927
_diffrn_reflns_limit_h_max 13
_diffrn_reflns_limit_h_min -12
_diffrn_reflns_limit_k_max 19
_diffrn_reflns_limit_k_min -19
_diffrn_reflns_limit_l_max 30
_diffrn_reflns_limit_l_min -29
_diffrn_reflns_number 31251
_diffrn_reflns_point_group_measured_fraction_full 0.999
_diffrn_reflns_point_group_measured_fraction_max 0.901
_diffrn_reflns_theta_full 25.242
_diffrn_reflns_theta_max 31.373
_diffrn_reflns_theta_min 2.894
_diffrn_standards_number 0
_exptl_absorpt_coefficient_mu 1.368
_exptl_absorpt_correction_T_max 0.682
_exptl_absorpt_correction_T_min 0.520
_exptl_absorpt_correction_type multi-scan
_exptl_absorpt_process_details
;
CrysAlisPro 1.171.39.20a (Rigaku Oxford Diffraction, 2015)
Empirical absorption correction using spherical harmonics,
 implemented in SCALE3 ABSPACK scaling algorithm.
;
_exptl_crystal_colour yellow-orange
_exptl_crystal_density_diffrn 1.650
_exptl_crystal_density_method 'not measured'
_exptl_crystal_description block
_exptl_crystal_F_000 1408.00
_exptl_crystal_size_max 0.320
_exptl_crystal_size_mid 0.280
_exptl_crystal_size_min 0.280
_refine_diff_density_max 1.25
_refine_diff_density_min -0.69
_refine_ls_abs_structure_details
;
 Flack x determined using 3058 quotients [(I+)-(I-)]/[(I+)+(I-)]
 (Parsons, Flack and Wagner, Acta Cryst. B69 (2013) 249-259).
;
_refine_ls_abs_structure_Flack -0.07(2)
_refine_ls_extinction_method none
_refine_ls_goodness_of_fit_ref 1.047
_refine_ls_hydrogen_treatment constr
_refine_ls_number_parameters 355
_refine_ls_number_reflns 8223
_refine_ls_number_restraints 0
_refine_ls_R_factor_all 0.0371
_refine_ls_R_factor_gt 0.0317
_refine_ls_shift/su_max 0.001
_refine_ls_structure_factor_coef Fsqd
_refine_ls_weighting_details 'w = 1/[\s^2^(Fo^2^)+(0.0362P)^2^+1.5010P] where P=(Fo^2^+2Fc^2^)/3'
_refine_ls_weighting_scheme calc
_refine_ls_wR_factor_gt 0.0732
_refine_ls_wR_factor_ref 0.0758
_reflns_Friedel_coverage 0.746
_reflns_Friedel_fraction_full 1.000
_reflns_Friedel_fraction_max 0.868
_reflns_number_gt 7539
_reflns_number_total 8223
_reflns_threshold_expression F^2^>2.0\s(F^2^)
_cod_data_source_file c9dt04760c2.cif
_cod_data_source_block sample17
_cod_depositor_comments 'Adding full bibliography for 7703196--7703221.cif.'
_cod_database_code 7703217

loop_
_space_group_symop_id
_space_group_symop_operation_xyz
1 +X,+Y,+Z
2 1/2-X,-Y,1/2+Z
3 1/2+X,1/2-Y,-Z
4 -X,1/2+Y,1/2-Z

loop_
_atom_site_label
_atom_site_type_symbol
_atom_site_fract_x
_atom_site_fract_y
_atom_site_fract_z
_atom_site_U_iso_or_equiv
_atom_site_adp_type
_atom_site_occupancy
_atom_site_site_symmetry_order
_atom_site_calc_flag
_atom_site_refinement_flags_posn
_atom_site_refinement_flags_adp
_atom_site_refinement_flags_occupancy
_atom_site_disorder_assembly
_atom_site_disorder_group
Rh1 Rh 0.66564(3) 0.37091(2) 0.63524(2) 0.02992(8) Uani 1 1 d . . . . .
Rh2 Rh 0.69842(3) 0.54329(2) 0.58586(2) 0.02928(8) Uani 1 1 d . . . . .
S1 S 0.41727(15) 0.37177(14) 0.62489(10) 0.0717(5) Uani 1 1 d . . . . .
S2 S 0.45406(14) 0.56526(11) 0.57370(9) 0.0608(4) Uani 1 1 d . . . . .
O1 O 0.3704(6) 0.3125(5) 0.5737(3) 0.096(2) Uani 0.9697 1 d . . P . .
O2 O 0.3277(14) 0.3926(14) 0.6611(8) 0.088(5) Uani 0.3254 1 d . . P . .
O3 O 0.4012(6) 0.5498(5) 0.5155(3) 0.0685(15) Uani 0.811 1 d . . P . .
O4 O 0.3971(5) 0.6491(5) 0.6042(3) 0.0878(18) Uani 0.9959 1 d . . P . .
O5 O 0.3876(18) 0.4512(15) 0.5565(10) 0.060(5) Uani 0.2193 1 d . . P . .
O6 O 0.3646(6) 0.4866(5) 0.6220(3) 0.0607(17) Uani 0.6787 1 d . . P . .
C1 C 0.8578(5) 0.2625(3) 0.6335(2) 0.0336(8) Uani 1 1 d . . . . .
C2 C 0.7214(6) 0.2136(3) 0.6278(2) 0.0395(10) Uani 1 1 d . . . . .
C3 C 0.6423(6) 0.2287(4) 0.6837(2) 0.0453(11) Uani 1 1 d . . . . .
C4 C 0.7262(6) 0.2912(4) 0.7212(2) 0.0458(12) Uani 1 1 d . . . . .
C5 C 0.8585(6) 0.3117(3) 0.6906(2) 0.0387(9) Uani 1 1 d . . . . .
C6A C 0.9858(6) 0.2494(4) 0.5920(2) 0.0438(10) Uani 0.69(3) 1 d . . P A 1
H6A1 H 1.0562 0.3006 0.5995 0.053 Uiso 0.69(3) 1 calc R U P A 1
H6A2 H 0.9535 0.2550 0.5500 0.053 Uiso 0.69(3) 1 calc R U P A 1
C11A C 1.0584(18) 0.1515(11) 0.6010(6) 0.057(3) Uani 0.69(3) 1 d . . P A 1
H11A H 1.1455 0.1489 0.5760 0.068 Uiso 0.69(3) 1 calc R U P A 1
H11B H 0.9928 0.1011 0.5868 0.068 Uiso 0.69(3) 1 calc R U P A 1
C12A C 1.1006(14) 0.1294(11) 0.6673(5) 0.066(4) Uani 0.69(3) 1 d . . P A 1
H12A H 1.1561 0.1826 0.6835 0.099 Uiso 0.69(3) 1 calc R U P A 1
H12B H 1.1582 0.0712 0.6687 0.099 Uiso 0.69(3) 1 calc R U P A 1
H12C H 1.0140 0.1206 0.6912 0.099 Uiso 0.69(3) 1 calc R U P A 1
C6B C 0.9858(6) 0.2494(4) 0.5920(2) 0.0438(10) Uani 0.31(3) 1 d . . P A 2
H6B1 H 1.0335 0.3115 0.5858 0.053 Uiso 0.31(3) 1 calc R U P A 2
H6B2 H 0.9523 0.2261 0.5527 0.053 Uiso 0.31(3) 1 calc R U P A 2
C11B C 1.096(3) 0.176(2) 0.6190(15) 0.052(6) Uani 0.31(3) 1 d . . P A 2
H11C H 1.1739 0.1679 0.5897 0.062 Uiso 0.31(3) 1 calc R U P A 2
H11D H 1.1382 0.2055 0.6551 0.062 Uiso 0.31(3) 1 calc R U P A 2
C12B C 1.044(3) 0.0799(19) 0.6359(19) 0.079(12) Uani 0.31(3) 1 d . . P A 2
H12D H 0.9808 0.0849 0.6705 0.118 Uiso 0.31(3) 1 calc R U P A 2
H12E H 1.1260 0.0394 0.6460 0.118 Uiso 0.31(3) 1 calc R U P A 2
H12F H 0.9920 0.0518 0.6023 0.118 Uiso 0.31(3) 1 calc R U P A 2
C7 C 0.6747(8) 0.1514(4) 0.5754(3) 0.0605(15) Uani 1 1 d . . . . .
H7A H 0.7214 0.1736 0.5388 0.073 Uiso 1 1 calc R U . . .
H7B H 0.5708 0.1556 0.5706 0.073 Uiso 1 1 calc R U . . .
H7C H 0.7018 0.0851 0.5830 0.073 Uiso 1 1 calc R U . . .
C8 C 0.5007(8) 0.1809(5) 0.7007(4) 0.076(2) Uani 1 1 d . . . . .
H8A H 0.4356 0.2285 0.7174 0.092 Uiso 1 1 calc R U . . .
H8B H 0.5185 0.1311 0.7304 0.092 Uiso 1 1 calc R U . . .
H8C H 0.4575 0.1525 0.6651 0.092 Uiso 1 1 calc R U . . .
C9 C 0.6889(9) 0.3210(5) 0.7854(2) 0.073(2) Uani 1 1 d . . . . .
H9A H 0.7101 0.2684 0.8127 0.087 Uiso 1 1 calc R U . . .
H9B H 0.5871 0.3367 0.7878 0.087 Uiso 1 1 calc R U . . .
H9C H 0.7457 0.3768 0.7966 0.087 Uiso 1 1 calc R U . . .
C10 C 0.9843(7) 0.3665(4) 0.7167(3) 0.0563(13) Uani 1 1 d . . . . .
H10A H 1.0427 0.3235 0.7410 0.068 Uiso 1 1 calc R U . . .
H10B H 0.9488 0.4187 0.7416 0.068 Uiso 1 1 calc R U . . .
H10C H 1.0425 0.3925 0.6842 0.068 Uiso 1 1 calc R U . . .
C13 C 0.7858(5) 0.6933(3) 0.5958(2) 0.0355(9) Uani 1 1 d . . . . .
C14 C 0.7428(5) 0.6782(3) 0.5329(2) 0.0385(10) Uani 1 1 d . . . . .
C15 C 0.8294(5) 0.6036(3) 0.5082(2) 0.0373(9) Uani 1 1 d . . . . .
C16 C 0.9300(5) 0.5719(3) 0.5545(2) 0.0339(9) Uani 1 1 d . . . . .
C17 C 0.9051(5) 0.6282(3) 0.6074(2) 0.0366(9) Uani 1 1 d . . . . .
C18 C 0.7249(7) 0.7677(3) 0.6388(3) 0.0514(12) Uani 1 1 d . . . . .
H18A H 0.7358 0.7440 0.6802 0.062 Uiso 1 1 calc R U . . .
H18B H 0.6214 0.7748 0.6310 0.062 Uiso 1 1 calc R U . . .
C19 C 0.6348(7) 0.7375(4) 0.4986(3) 0.0586(15) Uani 1 1 d . . . . .
H19A H 0.6852 0.7816 0.4720 0.070 Uiso 1 1 calc R U . . .
H19B H 0.5761 0.7738 0.5268 0.070 Uiso 1 1 calc R U . . .
H19C H 0.5735 0.6955 0.4750 0.070 Uiso 1 1 calc R U . . .
C20 C 0.8290(9) 0.5709(5) 0.4427(2) 0.0642(17) Uani 1 1 d . . . . .
H20A H 0.8836 0.6161 0.4185 0.077 Uiso 1 1 calc R U . . .
H20B H 0.7304 0.5680 0.4281 0.077 Uiso 1 1 calc R U . . .
H20C H 0.8726 0.5076 0.4398 0.077 Uiso 1 1 calc R U . . .
C21 C 1.0490(6) 0.4999(4) 0.5448(3) 0.0517(13) Uani 1 1 d . . . . .
H21A H 1.0921 0.4834 0.5833 0.062 Uiso 1 1 calc R U . . .
H21B H 1.1219 0.5274 0.5186 0.062 Uiso 1 1 calc R U . . .
H21C H 1.0096 0.4424 0.5263 0.062 Uiso 1 1 calc R U . . .
C22 C 0.9967(6) 0.6267(4) 0.6636(3) 0.0533(13) Uani 1 1 d . . . . .
H22A H 1.0811 0.6669 0.6576 0.064 Uiso 1 1 calc R U . . .
H22B H 1.0270 0.5613 0.6719 0.064 Uiso 1 1 calc R U . . .
H22C H 0.9411 0.6510 0.6973 0.064 Uiso 1 1 calc R U . . .
C23 C 0.7961(8) 0.8668(3) 0.6343(3) 0.0579(13) Uani 1 1 d . . . . .
H23A H 0.7867 0.8909 0.5930 0.069 Uiso 1 1 calc R U . . .
H23B H 0.8991 0.8609 0.6434 0.069 Uiso 1 1 calc R U . . .
C24 C 0.7267(10) 0.9386(4) 0.6780(3) 0.078(2) Uani 1 1 d . . . . .
H24A H 0.6286 0.9519 0.6654 0.093 Uiso 1 1 calc R U . . .
H24B H 0.7819 0.9979 0.6781 0.093 Uiso 1 1 calc R U . . .
H24C H 0.7258 0.9115 0.7183 0.093 Uiso 1 1 calc R U . . .
C25 C 0.6775(6) 0.4090(3) 0.54626(18) 0.0392(10) Uani 1 1 d . . . . .
H25A H 0.5888 0.3993 0.5230 0.047 Uiso 1 1 calc R U . . .
H25B H 0.7632 0.3858 0.5248 0.047 Uiso 1 1 calc R U . . .
C26 C 0.6538(6) 0.5059(3) 0.6744(2) 0.0410(10) Uani 1 1 d . . . . .
H26A H 0.7302 0.5206 0.7035 0.049 Uiso 1 1 calc R U . . .
H26B H 0.5580 0.5246 0.6891 0.049 Uiso 1 1 calc R U . . .

loop_
_atom_site_aniso_label
_atom_site_aniso_U_11
_atom_site_aniso_U_22
_atom_site_aniso_U_33
_atom_site_aniso_U_23
_atom_site_aniso_U_13
_atom_site_aniso_U_12
Rh1 0.02672(14) 0.03276(14) 0.03029(14) 0.00348(12) 0.00292(11) -0.00196(12)
Rh2 0.02348(13) 0.03103(13) 0.03334(15) 0.00414(12) -0.00098(11) 0.00102(11)
S1 0.0273(6) 0.0737(10) 0.1141(14) 0.0193(11) -0.0023(7) -0.0085(7)
S2 0.0258(5) 0.0626(8) 0.0939(12) 0.0220(8) -0.0056(6) 0.0050(5)
O1 0.052(3) 0.142(5) 0.095(4) 0.014(4) -0.019(3) -0.039(3)
O2 0.029(6) 0.142(15) 0.094(11) 0.011(10) 0.034(7) 0.000(8)
O3 0.041(2) 0.088(4) 0.077(4) 0.028(3) -0.019(2) -0.005(3)
O4 0.046(2) 0.118(5) 0.099(4) 0.013(3) 0.015(2) 0.040(3)
O5 0.029(8) 0.065(11) 0.086(13) 0.016(10) -0.022(8) -0.013(8)
O6 0.026(2) 0.075(4) 0.082(4) 0.028(3) 0.008(3) 0.005(2)
C1 0.038(2) 0.0322(17) 0.0310(18) 0.0034(16) -0.0013(18) 0.0012(15)
C2 0.049(3) 0.0305(18) 0.040(2) 0.0000(17) -0.005(2) -0.0029(17)
C3 0.044(3) 0.045(2) 0.047(3) 0.014(2) 0.011(2) -0.005(2)
C4 0.057(3) 0.048(3) 0.032(2) 0.0108(19) 0.006(2) 0.010(2)
C5 0.047(3) 0.040(2) 0.0294(19) 0.0038(16) -0.0035(18) 0.0064(19)
C6A 0.045(3) 0.048(2) 0.038(2) 0.007(2) 0.009(2) 0.006(2)
C11A 0.066(8) 0.065(8) 0.038(6) 0.000(4) 0.009(5) 0.021(6)
C12A 0.071(6) 0.071(7) 0.055(5) 0.007(5) -0.004(4) 0.029(6)
C6B 0.045(3) 0.048(2) 0.038(2) 0.007(2) 0.009(2) 0.006(2)
C11B 0.037(11) 0.066(15) 0.053(17) -0.004(11) 0.013(10) 0.020(10)
C12B 0.064(15) 0.056(13) 0.12(3) 0.032(16) 0.034(18) 0.025(11)
C7 0.072(4) 0.046(3) 0.063(3) -0.017(2) -0.016(3) -0.010(3)
C8 0.066(4) 0.062(4) 0.101(6) 0.030(4) 0.026(4) -0.012(3)
C9 0.100(6) 0.084(4) 0.034(2) 0.008(3) 0.020(3) 0.024(4)
C10 0.065(4) 0.053(3) 0.050(3) -0.007(3) -0.020(3) -0.003(3)
C13 0.035(2) 0.0283(17) 0.043(2) 0.0032(16) 0.0035(19) -0.0018(15)
C14 0.035(2) 0.040(2) 0.041(2) 0.0129(18) -0.0028(18) -0.0029(17)
C15 0.037(2) 0.041(2) 0.0339(19) 0.0050(15) 0.0020(18) -0.0058(18)
C16 0.0259(19) 0.0317(19) 0.044(2) 0.0046(16) 0.0032(17) -0.0008(14)
C17 0.033(2) 0.0331(19) 0.043(2) 0.0031(18) -0.0049(17) -0.0055(18)
C18 0.060(3) 0.038(2) 0.056(3) -0.005(2) 0.005(3) 0.005(2)
C19 0.053(3) 0.055(3) 0.069(4) 0.029(3) -0.014(3) 0.003(3)
C20 0.085(5) 0.074(4) 0.033(2) 0.000(2) 0.002(3) -0.018(3)
C21 0.035(2) 0.048(3) 0.072(4) 0.006(3) 0.012(2) 0.007(2)
C22 0.058(3) 0.049(3) 0.053(3) 0.003(2) -0.022(2) -0.012(3)
C23 0.080(4) 0.034(2) 0.059(3) -0.001(2) -0.004(3) 0.002(3)
C24 0.110(6) 0.044(3) 0.079(5) -0.014(3) -0.017(4) 0.016(3)
C25 0.053(3) 0.039(2) 0.0257(18) 0.0024(15) -0.0097(19) -0.009(2)
C26 0.048(3) 0.041(2) 0.034(2) 0.0024(17) 0.015(2) 0.004(2)

loop_
_atom_type_symbol
_atom_type_description
_atom_type_scat_dispersion_real
_atom_type_scat_dispersion_imag
_atom_type_scat_source
C C 0.0033 0.0016
;
International Tables for Crystallography
(Vol. C, Tables 4.2.6.8 and 6.1.1.4)
;
H H 0.0000 0.0000
;
International Tables for Crystallography
(Vol. C, Table 6.1.1.4)
;
O O 0.0106 0.0060
;
International Tables for Crystallography
(Vol. C, Tables 4.2.6.8 and 6.1.1.4)
;
S S 0.1246 0.1234
;
International Tables for Crystallography
(Vol. C, Tables 4.2.6.8 and 6.1.1.4)
;
Rh Rh -1.1178 0.9187
;
International Tables for Crystallography
(Vol. C, Tables 4.2.6.8 and 6.1.1.4)
;

loop_
_geom_angle_atom_site_label_1
_geom_angle_atom_site_label_2
_geom_angle_atom_site_label_3
_geom_angle
C25 Rh1 C26 99.97(17)
C25 Rh1 C2 99.71(18)
C26 Rh1 C2 157.25(19)
C25 Rh1 C3 133.65(19)
C26 Rh1 C3 125.98(18)
C2 Rh1 C3 37.61(18)
C25 Rh1 C4 157.1(2)
C26 Rh1 C4 95.87(19)
C2 Rh1 C4 62.10(18)
C3 Rh1 C4 36.8(2)
C25 Rh1 S1 87.50(17)
C26 Rh1 S1 89.09(17)
C2 Rh1 S1 103.06(14)
C3 Rh1 S1 87.52(15)
C4 Rh1 S1 109.34(16)
C25 Rh1 C5 124.2(2)
C26 Rh1 C5 98.0(2)
C2 Rh1 C5 61.17(17)
C3 Rh1 C5 60.75(19)
C4 Rh1 C5 36.23(18)
S1 Rh1 C5 145.19(13)
C25 Rh1 C1 96.34(19)
C26 Rh1 C1 129.24(19)
C2 Rh1 C1 36.57(16)
C3 Rh1 C1 61.05(17)
C4 Rh1 C1 60.73(17)
S1 Rh1 C1 139.57(12)
C5 Rh1 C1 36.06(15)
C25 Rh1 Rh2 50.33(12)
C26 Rh1 Rh2 50.28(12)
C2 Rh1 Rh2 145.14(13)
C3 Rh1 Rh2 175.89(15)
C4 Rh1 Rh2 139.25(15)
S1 Rh1 Rh2 93.92(5)
C5 Rh1 Rh2 116.81(12)
C1 Rh1 Rh2 119.30(10)
C25 Rh2 C26 99.03(18)
C25 Rh2 C13 155.66(18)
C26 Rh2 C13 102.20(18)
C25 Rh2 C14 123.12(17)
C26 Rh2 C14 137.72(19)
C13 Rh2 C14 38.06(17)
C25 Rh2 C15 93.47(17)
C26 Rh2 C15 156.8(2)
C13 Rh2 C15 62.58(16)
C14 Rh2 C15 36.68(17)
C25 Rh2 C16 96.62(19)
C26 Rh2 C16 121.2(2)
C13 Rh2 C16 62.05(16)
C14 Rh2 C16 61.68(16)
C15 Rh2 C16 37.23(16)
C25 Rh2 C17 128.9(2)
C26 Rh2 C17 95.6(2)
C13 Rh2 C17 37.20(16)
C14 Rh2 C17 61.88(17)
C15 Rh2 C17 61.50(17)
C16 Rh2 C17 36.28(17)
C25 Rh2 S2 88.72(17)
C26 Rh2 S2 87.02(17)
C13 Rh2 S2 104.07(12)
C14 Rh2 S2 90.47(13)
C15 Rh2 S2 112.87(13)
C16 Rh2 S2 149.70(12)
C17 Rh2 S2 140.88(13)
C25 Rh2 Rh1 49.50(11)
C26 Rh2 Rh1 50.15(13)
C13 Rh2 Rh1 147.00(12)
C14 Rh2 Rh1 171.60(13)
C15 Rh2 Rh1 135.13(12)
C16 Rh2 Rh1 112.93(10)
C17 Rh2 Rh1 118.24(11)
S2 Rh2 Rh1 93.19(4)
O2 S1 O1 116.8(9)
O2 S1 O6 65.8(9)
O1 S1 O6 114.8(4)
O2 S1 O5 107.3(11)
O1 S1 O5 70.4(7)
O6 S1 O5 51.0(8)
O2 S1 Rh1 128.9(9)
O1 S1 Rh1 111.6(3)
O6 S1 Rh1 107.4(2)
O5 S1 Rh1 103.1(5)
O3 S2 O4 115.4(4)
O3 S2 O6 107.8(4)
O4 S2 O6 92.5(4)
O3 S2 O5 62.2(7)
O4 S2 O5 134.9(8)
O6 S2 O5 52.8(8)
O3 S2 Rh2 115.6(3)
O4 S2 Rh2 114.3(2)
O6 S2 Rh2 108.3(2)
O5 S2 Rh2 104.6(6)
S1 O2 O6 71.6(8)
S2 O3 O5 69.2(8)
O6 O5 O3 105.3(13)
O6 O5 S2 63.5(9)
O3 O5 S2 48.6(6)
O6 O5 S1 56.9(7)
O3 O5 S1 156.0(13)
S2 O5 S1 107.6(11)
O5 O6 O2 106.1(11)
O5 O6 S1 72.1(8)
O2 O6 S1 42.6(6)
O5 O6 S2 63.6(8)
O2 O6 S2 160.9(6)
S1 O6 S2 119.0(4)
C5 C1 C2 107.7(4)
C5 C1 C6B 126.2(4)
C2 C1 C6B 125.3(4)
C5 C1 C6A 126.2(4)
C2 C1 C6A 125.3(4)
C5 C1 Rh1 71.4(3)
C2 C1 Rh1 68.7(2)
C6B C1 Rh1 133.3(3)
C6A C1 Rh1 133.3(3)
C1 C2 C3 107.4(4)
C1 C2 C7 126.0(5)
C3 C2 C7 126.4(5)
C1 C2 Rh1 74.7(2)
C3 C2 Rh1 71.5(3)
C7 C2 Rh1 123.0(4)
C4 C3 C2 108.0(4)
C4 C3 C8 126.2(6)
C2 C3 C8 125.6(6)
C4 C3 Rh1 72.2(3)
C2 C3 Rh1 70.9(2)
C8 C3 Rh1 125.7(4)
C5 C4 C3 108.1(4)
C5 C4 C9 125.7(6)
C3 C4 C9 125.8(6)
C5 C4 Rh1 73.6(3)
C3 C4 Rh1 71.0(3)
C9 C4 Rh1 126.5(4)
C4 C5 C1 108.6(4)
C4 C5 C10 125.6(5)
C1 C5 C10 125.5(5)
C4 C5 Rh1 70.2(3)
C1 C5 Rh1 72.5(2)
C10 C5 Rh1 128.3(3)
C1 C6A C11A 111.8(7)
C1 C6A H6A1 109.3
C11A C6A H6A1 109.3
C1 C6A H6A2 109.3
C11A C6A H6A2 109.3
H6A1 C6A H6A2 107.9
C6A C11A C12A 114.3(11)
C6A C11A H11A 108.7
C12A C11A H11A 108.7
C6A C11A H11B 108.7
C12A C11A H11B 108.7
H11A C11A H11B 107.6
C11A C12A H12A 109.5
C11A C12A H12B 109.5
H12A C12A H12B 109.5
C11A C12A H12C 109.5
H12A C12A H12C 109.5
H12B C12A H12C 109.5
C1 C6B C11B 110.8(11)
C1 C6B H6B1 109.5
C11B C6B H6B1 109.5
C1 C6B H6B2 109.5
C11B C6B H6B2 109.5
H6B1 C6B H6B2 108.1
C12B C11B C6B 119(3)
C12B C11B H11C 107.6
C6B C11B H11C 107.6
C12B C11B H11D 107.6
C6B C11B H11D 107.6
H11C C11B H11D 107.1
C11B C12B H12D 109.5
C11B C12B H12E 109.5
H12D C12B H12E 109.5
C11B C12B H12F 109.5
H12D C12B H12F 109.5
H12E C12B H12F 109.5
C2 C7 H7A 109.5
C2 C7 H7B 109.5
H7A C7 H7B 109.5
C2 C7 H7C 109.5
H7A C7 H7C 109.5
H7B C7 H7C 109.5
C3 C8 H8A 109.5
C3 C8 H8B 109.5
H8A C8 H8B 109.5
C3 C8 H8C 109.5
H8A C8 H8C 109.5
H8B C8 H8C 109.5
C4 C9 H9A 109.5
C4 C9 H9B 109.5
H9A C9 H9B 109.5
C4 C9 H9C 109.5
H9A C9 H9C 109.5
H9B C9 H9C 109.5
C5 C10 H10A 109.5
C5 C10 H10B 109.5
H10A C10 H10B 109.5
C5 C10 H10C 109.5
H10A C10 H10C 109.5
H10B C10 H10C 109.5
C17 C13 C14 106.6(4)
C17 C13 C18 126.7(4)
C14 C13 C18 126.5(4)
C17 C13 Rh2 73.4(2)
C14 C13 Rh2 71.1(2)
C18 C13 Rh2 124.1(3)
C15 C14 C13 108.6(4)
C15 C14 C19 125.5(5)
C13 C14 C19 125.7(5)
C15 C14 Rh2 72.3(2)
C13 C14 Rh2 70.9(2)
C19 C14 Rh2 126.8(4)
C14 C15 C16 108.0(4)
C14 C15 C20 125.8(5)
C16 C15 C20 125.8(5)
C14 C15 Rh2 71.0(3)
C16 C15 Rh2 72.2(2)
C20 C15 Rh2 127.8(4)
C17 C16 C15 108.1(4)
C17 C16 C21 126.8(4)
C15 C16 C21 124.7(5)
C17 C16 Rh2 72.2(2)
C15 C16 Rh2 70.5(2)
C21 C16 Rh2 127.9(3)
C16 C17 C13 108.6(4)
C16 C17 C22 125.5(5)
C13 C17 C22 125.7(5)
C16 C17 Rh2 71.5(2)
C13 C17 Rh2 69.4(2)
C22 C17 Rh2 129.3(3)
C13 C18 C23 114.3(5)
C13 C18 H18A 108.7
C23 C18 H18A 108.7
C13 C18 H18B 108.7
C23 C18 H18B 108.7
H18A C18 H18B 107.6
C14 C19 H19A 109.5
C14 C19 H19B 109.5
H19A C19 H19B 109.5
C14 C19 H19C 109.5
H19A C19 H19C 109.5
H19B C19 H19C 109.5
C15 C20 H20A 109.5
C15 C20 H20B 109.5
H20A C20 H20B 109.5
C15 C20 H20C 109.5
H20A C20 H20C 109.5
H20B C20 H20C 109.5
C16 C21 H21A 109.5
C16 C21 H21B 109.5
H21A C21 H21B 109.5
C16 C21 H21C 109.5
H21A C21 H21C 109.5
H21B C21 H21C 109.5
C17 C22 H22A 109.5
C17 C22 H22B 109.5
H22A C22 H22B 109.5
C17 C22 H22C 109.5
H22A C22 H22C 109.5
H22B C22 H22C 109.5
C18 C23 C24 111.3(6)
C18 C23 H23A 109.4
C24 C23 H23A 109.4
C18 C23 H23B 109.4
C24 C23 H23B 109.4
H23A C23 H23B 108.0
C23 C24 H24A 109.5
C23 C24 H24B 109.5
H24A C24 H24B 109.5
C23 C24 H24C 109.5
H24A C24 H24C 109.5
H24B C24 H24C 109.5
Rh1 C25 Rh2 80.17(15)
Rh1 C25 H25A 115.2
Rh2 C25 H25A 115.2
Rh1 C25 H25B 115.2
Rh2 C25 H25B 115.2
H25A C25 H25B 112.3
Rh1 C26 Rh2 79.57(16)
Rh1 C26 H26A 115.3
Rh2 C26 H26A 115.3
Rh1 C26 H26B 115.3
Rh2 C26 H26B 115.3
H26A C26 H26B 112.3

loop_
_geom_bond_atom_site_label_1
_geom_bond_atom_site_label_2
_geom_bond_distance
Rh1 C25 2.026(4)
Rh1 C26 2.049(5)
Rh1 C2 2.230(4)
Rh1 C3 2.237(5)
Rh1 C4 2.252(5)
Rh1 S1 2.2899(14)
Rh1 C5 2.296(5)
Rh1 C1 2.310(4)
Rh1 Rh2 2.6252(4)
Rh2 C25 2.051(4)
Rh2 C26 2.053(4)
Rh2 C13 2.225(4)
Rh2 C14 2.228(4)
Rh2 C15 2.245(4)
Rh2 C16 2.268(4)
Rh2 C17 2.277(4)
Rh2 S2 2.2777(13)
S1 O2 1.179(13)
S1 O1 1.453(7)
S1 O6 1.653(7)
S1 O5 1.88(2)
S2 O3 1.384(6)
S2 O4 1.433(6)
S2 O6 1.724(6)
S2 O5 1.73(2)
O2 O6 1.589(18)
O3 O5 1.63(2)
O5 O6 1.53(2)
C1 C5 1.425(6)
C1 C2 1.427(6)
C1 C6B 1.498(6)
C1 C6A 1.498(6)
C2 C3 1.440(7)
C2 C7 1.497(7)
C3 C4 1.417(8)
C3 C8 1.504(8)
C4 C5 1.415(7)
C4 C9 1.507(7)
C5 C10 1.493(7)
C6A C11A 1.516(14)
C6A H6A1 0.9700
C6A H6A2 0.9700
C11A C12A 1.537(17)
C11A H11A 0.9700
C11A H11B 0.9700
C12A H12A 0.9600
C12A H12B 0.9600
C12A H12C 0.9600
C6B C11B 1.55(3)
C6B H6B1 0.9700
C6B H6B2 0.9700
C11B C12B 1.45(4)
C11B H11C 0.9700
C11B H11D 0.9700
C12B H12D 0.9600
C12B H12E 0.9600
C12B H12F 0.9600
C7 H7A 0.9600
C7 H7B 0.9600
C7 H7C 0.9600
C8 H8A 0.9600
C8 H8B 0.9600
C8 H8C 0.9600
C9 H9A 0.9600
C9 H9B 0.9600
C9 H9C 0.9600
C10 H10A 0.9600
C10 H10B 0.9600
C10 H10C 0.9600
C13 C17 1.437(6)
C13 C14 1.452(6)
C13 C18 1.501(7)
C14 C15 1.407(7)
C14 C19 1.488(7)
C15 C16 1.441(6)
C15 C20 1.505(7)
C16 C17 1.415(7)
C16 C21 1.489(6)
C17 C22 1.492(6)
C18 C23 1.515(7)
C18 H18A 0.9700
C18 H18B 0.9700
C19 H19A 0.9600
C19 H19B 0.9600
C19 H19C 0.9600
C20 H20A 0.9600
C20 H20B 0.9600
C20 H20C 0.9600
C21 H21A 0.9600
C21 H21B 0.9600
C21 H21C 0.9600
C22 H22A 0.9600
C22 H22B 0.9600
C22 H22C 0.9600
C23 C24 1.518(8)
C23 H23A 0.9700
C23 H23B 0.9700
C24 H24A 0.9600
C24 H24B 0.9600
C24 H24C 0.9600
C25 H25A 0.9700
C25 H25B 0.9700
C26 H26A 0.9700
C26 H26B 0.9700

loop_
_geom_torsion_atom_site_label_1
_geom_torsion_atom_site_label_2
_geom_torsion_atom_site_label_3
_geom_torsion_atom_site_label_4
_geom_torsion
O1 S1 O2 O6 -106.8(7)
O5 S1 O2 O6 -30.4(9)
Rh1 S1 O2 O6 93.4(9)
O4 S2 O3 O5 -129.3(8)
O6 S2 O3 O5 -27.6(8)
Rh2 S2 O3 O5 93.7(8)
S2 O3 O5 O6 30.9(7)
S2 O3 O5 S1 -8(3)
O3 S2 O5 O6 -146.4(8)
O4 S2 O5 O6 -47.3(11)
Rh2 S2 O5 O6 102.0(5)
O4 S2 O5 O3 99.1(9)
O6 S2 O5 O3 146.4(8)
Rh2 S2 O5 O3 -111.6(4)
O3 S2 O5 S1 176.5(12)
O4 S2 O5 S1 -84.3(10)
O6 S2 O5 S1 -37.0(7)
Rh2 S2 O5 S1 65.0(10)
O2 S1 O5 O6 36.5(11)
O1 S1 O5 O6 149.5(7)
Rh1 S1 O5 O6 -102.0(5)
O2 S1 O5 O3 83(3)
O1 S1 O5 O3 -164(4)
O6 S1 O5 O3 46(3)
Rh1 S1 O5 O3 -56(3)
O2 S1 O5 S2 76.5(13)
O1 S1 O5 S2 -170.5(11)
O6 S1 O5 S2 40.1(8)
Rh1 S1 O5 S2 -61.9(10)
O3 O5 O6 O2 171.8(8)
S2 O5 O6 O2 -162.7(7)
S1 O5 O6 O2 -26.0(7)
O3 O5 O6 S1 -162.2(9)
S2 O5 O6 S1 -136.7(5)
O3 O5 O6 S2 -25.5(6)
S1 O5 O6 S2 136.7(5)
S1 O2 O6 O5 38.0(10)
S1 O2 O6 S2 -17(3)
O2 S1 O6 O5 -141.5(12)
O1 S1 O6 O5 -31.9(8)
Rh1 S1 O6 O5 93.0(7)
O1 S1 O6 O2 109.7(10)
O5 S1 O6 O2 141.5(12)
Rh1 S1 O6 O2 -125.5(9)
O2 S1 O6 S2 173.9(10)
O1 S1 O6 S2 -76.4(5)
O5 S1 O6 S2 -44.6(7)
Rh1 S1 O6 S2 48.4(5)
O3 S2 O6 O5 30.9(8)
O4 S2 O6 O5 148.6(8)
Rh2 S2 O6 O5 -94.8(7)
O3 S2 O6 O2 92(3)
O4 S2 O6 O2 -150(3)
O5 S2 O6 O2 61(3)
Rh2 S2 O6 O2 -34(3)
O3 S2 O6 S1 79.1(5)
O4 S2 O6 S1 -163.2(5)
O5 S2 O6 S1 48.2(8)
Rh2 S2 O6 S1 -46.6(5)
C5 C1 C2 C3 -3.4(5)
C6B C1 C2 C3 166.8(4)
C6A C1 C2 C3 166.8(4)
Rh1 C1 C2 C3 -64.5(3)
C5 C1 C2 C7 -178.9(5)
C6B C1 C2 C7 -8.7(7)
C6A C1 C2 C7 -8.7(7)
Rh1 C1 C2 C7 120.0(5)
C5 C1 C2 Rh1 61.1(3)
C6B C1 C2 Rh1 -128.7(4)
C6A C1 C2 Rh1 -128.7(4)
C1 C2 C3 C4 3.6(5)
C7 C2 C3 C4 179.1(5)
Rh1 C2 C3 C4 -63.0(3)
C1 C2 C3 C8 -172.6(5)
C7 C2 C3 C8 2.9(9)
Rh1 C2 C3 C8 120.8(6)
C1 C2 C3 Rh1 66.7(3)
C7 C2 C3 Rh1 -117.8(5)
C2 C3 C4 C5 -2.5(6)
C8 C3 C4 C5 173.7(5)
Rh1 C3 C4 C5 -64.7(3)
C2 C3 C4 C9 -175.9(5)
C8 C3 C4 C9 0.3(9)
Rh1 C3 C4 C9 121.9(5)
C2 C3 C4 Rh1 62.2(3)
C8 C3 C4 Rh1 -121.6(6)
C3 C4 C5 C1 0.4(5)
C9 C4 C5 C1 173.7(5)
Rh1 C4 C5 C1 -62.7(3)
C3 C4 C5 C10 -173.4(5)
C9 C4 C5 C10 0.0(8)
Rh1 C4 C5 C10 123.5(5)
C3 C4 C5 Rh1 63.1(3)
C9 C4 C5 Rh1 -123.6(5)
C2 C1 C5 C4 1.9(5)
C6B C1 C5 C4 -168.2(4)
C6A C1 C5 C4 -168.2(4)
Rh1 C1 C5 C4 61.2(3)
C2 C1 C5 C10 175.7(5)
C6B C1 C5 C10 5.6(7)
C6A C1 C5 C10 5.6(7)
Rh1 C1 C5 C10 -125.0(5)
C2 C1 C5 Rh1 -59.3(3)
C6B C1 C5 Rh1 130.6(4)
C6A C1 C5 Rh1 130.6(4)
C5 C1 C6A C11A 96.6(9)
C2 C1 C6A C11A -71.8(9)
Rh1 C1 C6A C11A -165.0(7)
C1 C6A C11A C12A -53.1(16)
C5 C1 C6B C11B 71.4(15)
C2 C1 C6B C11B -97.0(15)
Rh1 C1 C6B C11B 169.8(14)
C1 C6B C11B C12B 55(4)
C17 C13 C14 C15 2.4(5)
C18 C13 C14 C15 178.2(4)
Rh2 C13 C14 C15 -62.9(3)
C17 C13 C14 C19 -172.6(5)
C18 C13 C14 C19 3.2(8)
Rh2 C13 C14 C19 122.1(5)
C17 C13 C14 Rh2 65.3(3)
C18 C13 C14 Rh2 -118.9(5)
C13 C14 C15 C16 -1.2(5)
C19 C14 C15 C16 173.8(5)
Rh2 C14 C15 C16 -63.2(3)
C13 C14 C15 C20 -174.6(5)
C19 C14 C15 C20 0.4(8)
Rh2 C14 C15 C20 123.5(5)
C13 C14 C15 Rh2 62.0(3)
C19 C14 C15 Rh2 -123.0(5)
C14 C15 C16 C17 -0.5(5)
C20 C15 C16 C17 172.9(5)
Rh2 C15 C16 C17 -62.8(3)
C14 C15 C16 C21 -174.4(4)
C20 C15 C16 C21 -1.1(7)
Rh2 C15 C16 C21 123.2(4)
C14 C15 C16 Rh2 62.4(3)
C20 C15 C16 Rh2 -124.3(5)
C15 C16 C17 C13 2.0(5)
C21 C16 C17 C13 175.8(4)
Rh2 C16 C17 C13 -59.8(3)
C15 C16 C17 C22 -172.6(4)
C21 C16 C17 C22 1.1(8)
Rh2 C16 C17 C22 125.6(5)
C15 C16 C17 Rh2 61.8(3)
C21 C16 C17 Rh2 -124.5(5)
C14 C13 C17 C16 -2.7(5)
C18 C13 C17 C16 -178.5(4)
Rh2 C13 C17 C16 61.1(3)
C14 C13 C17 C22 171.9(5)
C18 C13 C17 C22 -3.8(8)
Rh2 C13 C17 C22 -124.3(5)
C14 C13 C17 Rh2 -63.7(3)
C18 C13 C17 Rh2 120.5(5)
C17 C13 C18 C23 89.8(6)
C14 C13 C18 C23 -85.1(7)
Rh2 C13 C18 C23 -175.9(4)
C13 C18 C23 C24 178.8(5)
